data_7016126
loop_
_publ_author_name
'Page, Michael J.'
'Mahon, Mary F.'
'Whittlesey, Michael K.'

_publ_section_title
;
 Formation and reactivity of the cyclometallated N-heterocyclic carbene
 complexes [Ru(NHC)'(dppe)(CO)H].
;
_journal_issue 31
_journal_name_full 'Dalton transactions (Cambridge, England : 2003)'
_journal_page_first 7858
_journal_page_last 7865
_journal_paper_doi 10.1039/c1dt10299k
_journal_volume 40
_journal_year 2011
_chemical_formula_sum 'C42 H48 N2 O P2 Ru'
_chemical_formula_weight 759.83
_chemical_name_systematic
;
?
;
_space_group_IT_number 14
_symmetry_cell_setting monoclinic
_symmetry_space_group_name_Hall '-P 2yn'
_symmetry_space_group_name_H-M 'P 1 21/n 1'
_atom_sites_solution_hydrogens geom
_atom_sites_solution_primary direct
_atom_sites_solution_secondary difmap
_audit_creation_method SHELXL-97
_cell_angle_alpha 90.00
_cell_angle_beta 96.524(1)
_cell_angle_gamma 90.00
_cell_formula_units_Z 4
_cell_length_a 11.9920(2)
_cell_length_b 16.7110(3)
_cell_length_c 18.6240(3)
_cell_measurement_reflns_used 72667
_cell_measurement_temperature 150(2)
_cell_measurement_theta_max 30.034
_cell_measurement_theta_min 0.998
_cell_volume 3708.05(11)
_computing_cell_refinement 'HKL Scalepack (Otwinowski & Minor 1997)'
_computing_data_collection 'Collect (Bruker AXS BV 1997-2004)'
_computing_data_reduction 'Denzo & Scalepack (Otwinowski, Minor 1997)'
_computing_molecular_graphics 'ORTEX (P.McArdle 1995)'
_computing_publication_material 'SHELXL-97/2 (Sheldrick 1997)'
_computing_structure_refinement 'SHELXL-97/2 (Sheldrick 1997)'
_computing_structure_solution 'SHELXS-97 (Sheldrick 1990)'
_diffrn_ambient_temperature 150(2)
_diffrn_measured_fraction_theta_full 0.997
_diffrn_measured_fraction_theta_max 0.997
_diffrn_measurement_device_type '95mm CCD camera on \k-goniostat'
_diffrn_measurement_method CCD
_diffrn_radiation_monochromator 'horizonally mounted graphite crystal'
_diffrn_radiation_source 'fine-focus sealed tube'
_diffrn_radiation_type MoK\a
_diffrn_radiation_wavelength 0.71073
_diffrn_reflns_av_R_equivalents 0.0590
_diffrn_reflns_av_sigmaI/netI 0.0369
_diffrn_reflns_limit_h_max 16
_diffrn_reflns_limit_h_min -16
_diffrn_reflns_limit_k_max 23
_diffrn_reflns_limit_k_min -23
_diffrn_reflns_limit_l_max 26
_diffrn_reflns_limit_l_min -26
_diffrn_reflns_number 66272
_diffrn_reflns_theta_full 30.06
_diffrn_reflns_theta_max 30.06
_diffrn_reflns_theta_min 3.85
_exptl_absorpt_coefficient_mu 0.544
_exptl_absorpt_correction_T_max 1.119
_exptl_absorpt_correction_T_min 0.903
_exptl_absorpt_correction_type multi-scan
_exptl_absorpt_process_details
;
multi-scan from symmetry-related measurements
Sortav (Blessing 1995)
;
_exptl_crystal_colour colorless
_exptl_crystal_density_diffrn 1.361
_exptl_crystal_density_method 'not measured'
_exptl_crystal_description block
_exptl_crystal_F_000 1584
_exptl_crystal_size_max 0.40
_exptl_crystal_size_mid 0.30
_exptl_crystal_size_min 0.20
_refine_diff_density_max 0.612
_refine_diff_density_min -0.785
_refine_diff_density_rms 0.084
_refine_ls_extinction_method none
_refine_ls_goodness_of_fit_ref 1.044
_refine_ls_hydrogen_treatment mixed
_refine_ls_matrix_type full
_refine_ls_number_parameters 435
_refine_ls_number_reflns 10843
_refine_ls_number_restraints 1
_refine_ls_restrained_S_all 1.046
_refine_ls_R_factor_all 0.0496
_refine_ls_R_factor_gt 0.0313
_refine_ls_shift/su_max 0.001
_refine_ls_shift/su_mean 0.000
_refine_ls_structure_factor_coef Fsqd
_refine_ls_weighting_details 'calc w=1/[\s^2^(Fo^2^)+(0.0307P)^2^+1.9170P] where P=(Fo^2^+2Fc^2^)/3'
_refine_ls_weighting_scheme calc
_refine_ls_wR_factor_gt 0.0685
_refine_ls_wR_factor_ref 0.0755
_reflns_number_gt 8547
_reflns_number_total 10843
_reflns_threshold_expression >2sigma(I)
_cod_data_source_file c1dt10299k.txt
_cod_data_source_block h10mkw5
_cod_depositor_comments
;
The following automatic conversions were performed:

'_symmetry_cell_setting' value 'Monoclinic' changed to 'monoclinic'
according to /home/saulius/struct/CIF-dictionaries/cif_core.dic
dictionary named 'cif_core.dic' version 2.4.1 from 2010-06-29.

Automatic conversion script
Id: cif_fix_values 1715 2011-07-08 13:25:40Z adriana 
;
_cod_original_sg_symbol_H-M P21/n
_cod_database_code 7016126

loop_
_symmetry_equiv_pos_as_xyz
'x, y, z'
'-x+1/2, y+1/2, -z+1/2'
'-x, -y, -z'
'x-1/2, -y-1/2, z-1/2'

loop_
_atom_site_label
_atom_site_type_symbol
_atom_site_fract_x
_atom_site_fract_y
_atom_site_fract_z
_atom_site_U_iso_or_equiv
_atom_site_adp_type
_atom_site_occupancy
_atom_site_symmetry_multiplicity
_atom_site_calc_flag
_atom_site_refinement_flags
_atom_site_disorder_assembly
_atom_site_disorder_group
Ru1 Ru 0.802928(11) 0.264187(8) 0.090601(7) 0.01815(4) Uani 1 1 d D . .
H1 H 0.8125(19) 0.2335(13) 0.1729(5) 0.041(6) Uiso 1 1 d D . .
P1 P 0.66900(4) 0.16601(3) 0.07907(2) 0.02126(9) Uani 1 1 d . . .
P2 P 0.92737(4) 0.15893(3) 0.07804(2) 0.01998(9) Uani 1 1 d . . .
O1 O 0.78865(14) 0.32368(10) -0.06498(7) 0.0424(4) Uani 1 1 d . . .
N1 N 1.00439(13) 0.39107(9) 0.13277(8) 0.0251(3) Uani 1 1 d . . .
N2 N 0.84904(13) 0.40879(9) 0.17769(8) 0.0231(3) Uani 1 1 d . . .
C1 C 0.79319(15) 0.30144(11) -0.00599(9) 0.0246(4) Uani 1 1 d . . .
C2 C 0.90092(14) 0.35858(10) 0.13428(9) 0.0213(3) Uani 1 1 d . . .
C3 C 1.01463(17) 0.46129(11) 0.17338(11) 0.0317(4) Uani 1 1 d . . .
H3 H 1.0783 0.4954 0.1798 0.038 Uiso 1 1 calc R . .
C4 C 0.91781(17) 0.47171(11) 0.20174(10) 0.0293(4) Uani 1 1 d . . .
H4 H 0.9000 0.5141 0.2324 0.035 Uiso 1 1 calc R . .
C5 C 1.08991(15) 0.36053(11) 0.08956(10) 0.0250(4) Uani 1 1 d . . .
H5 H 1.0700 0.3039 0.0763 0.030 Uiso 1 1 calc R . .
C6 C 1.08865(17) 0.40805(12) 0.01955(11) 0.0318(4) Uani 1 1 d . . .
H6A H 1.1035 0.4652 0.0310 0.038 Uiso 1 1 calc R . .
H6B H 1.0135 0.4040 -0.0084 0.038 Uiso 1 1 calc R . .
C7 C 1.17727(19) 0.37652(14) -0.02606(12) 0.0397(5) Uani 1 1 d . . .
H7A H 1.1584 0.3210 -0.0415 0.048 Uiso 1 1 calc R . .
H7B H 1.1777 0.4099 -0.0700 0.048 Uiso 1 1 calc R . .
C8 C 1.29329(18) 0.37821(14) 0.01698(14) 0.0441(5) Uani 1 1 d . . .
H8A H 1.3491 0.3558 -0.0128 0.053 Uiso 1 1 calc R . .
H8B H 1.3147 0.4343 0.0289 0.053 Uiso 1 1 calc R . .
C9 C 1.29470(16) 0.33022(13) 0.08622(12) 0.0386(5) Uani 1 1 d . . .
H9A H 1.3698 0.3343 0.1141 0.046 Uiso 1 1 calc R . .
H9B H 1.2805 0.2732 0.0741 0.046 Uiso 1 1 calc R . .
C10 C 1.20621(16) 0.36011(13) 0.13250(11) 0.0339(4) Uani 1 1 d . . .
H10A H 1.2256 0.4150 0.1497 0.041 Uiso 1 1 calc R . .
H10B H 1.2054 0.3251 0.1753 0.041 Uiso 1 1 calc R . .
C11 C 0.73496(15) 0.38774(11) 0.19282(9) 0.0247(4) Uani 1 1 d . . .
H11 H 0.7417 0.3450 0.2307 0.030 Uiso 1 1 calc R . .
C12 C 0.67920(15) 0.35043(10) 0.12271(9) 0.0230(3) Uani 1 1 d . . .
H12 H 0.6108 0.3206 0.1335 0.034(6) Uiso 1 1 calc R . .
C13 C 0.64349(16) 0.41730(11) 0.06837(10) 0.0268(4) Uani 1 1 d . . .
H13A H 0.7115 0.4427 0.0530 0.032 Uiso 1 1 calc R . .
H13B H 0.6005 0.3936 0.0251 0.032 Uiso 1 1 calc R . .
C14 C 0.57148(17) 0.48176(12) 0.09952(11) 0.0314(4) Uani 1 1 d . . .
H14A H 0.5497 0.5228 0.0622 0.038 Uiso 1 1 calc R . .
H14B H 0.5021 0.4572 0.1136 0.038 Uiso 1 1 calc R . .
C15 C 0.63657(17) 0.52111(11) 0.16527(11) 0.0314(4) Uani 1 1 d . . .
H15A H 0.7036 0.5486 0.1507 0.038 Uiso 1 1 calc R . .
H15B H 0.5888 0.5616 0.1857 0.038 Uiso 1 1 calc R . .
C16 C 0.67261(17) 0.45823(12) 0.22203(10) 0.0313(4) Uani 1 1 d . . .
H16A H 0.6053 0.4378 0.2423 0.038 Uiso 1 1 calc R . .
H16B H 0.7218 0.4836 0.2619 0.038 Uiso 1 1 calc R . .
C17 C 0.73846(15) 0.06809(10) 0.09237(10) 0.0261(4) Uani 1 1 d . . .
H17A H 0.7597 0.0583 0.1446 0.031 Uiso 1 1 calc R . .
H17B H 0.6866 0.0251 0.0733 0.031 Uiso 1 1 calc R . .
C18 C 0.84283(15) 0.06777(10) 0.05275(10) 0.0255(4) Uani 1 1 d . . .
H18A H 0.8207 0.0670 -0.0001 0.031 Uiso 1 1 calc R . .
H18B H 0.8881 0.0193 0.0660 0.031 Uiso 1 1 calc R . .
C19 C 0.56721(15) 0.16087(11) 0.14582(10) 0.0257(4) Uani 1 1 d . . .
C20 C 0.60458(18) 0.17830(12) 0.21824(10) 0.0328(4) Uani 1 1 d . . .
H20 H 0.6806 0.1934 0.2313 0.039 Uiso 1 1 calc R . .
C21 C 0.5322(2) 0.17387(12) 0.27111(11) 0.0373(5) Uani 1 1 d . . .
H21 H 0.5592 0.1851 0.3200 0.045 Uiso 1 1 calc R . .
C22 C 0.42168(19) 0.15332(14) 0.25290(13) 0.0426(5) Uani 1 1 d . . .
H22 H 0.3717 0.1517 0.2889 0.051 Uiso 1 1 calc R . .
C23 C 0.38388(19) 0.13519(18) 0.18273(13) 0.0526(7) Uani 1 1 d . . .
H23 H 0.3077 0.1201 0.1703 0.063 Uiso 1 1 calc R . .
C24 C 0.45670(17) 0.13870(15) 0.12900(12) 0.0416(5) Uani 1 1 d . . .
H24 H 0.4295 0.1257 0.0805 0.050 Uiso 1 1 calc R . .
C25 C 0.58112(15) 0.15741(11) -0.00758(9) 0.0257(4) Uani 1 1 d . . .
C26 C 0.5750(2) 0.08921(14) -0.05011(12) 0.0414(5) Uani 1 1 d . . .
H26 H 0.6114 0.0415 -0.0323 0.050 Uiso 1 1 calc R . .
C27 C 0.5156(2) 0.09020(16) -0.11923(12) 0.0507(6) Uani 1 1 d . . .
H27 H 0.5128 0.0435 -0.1485 0.061 Uiso 1 1 calc R . .
C28 C 0.46111(19) 0.15856(15) -0.14501(11) 0.0422(5) Uani 1 1 d . . .
H28 H 0.4219 0.1593 -0.1923 0.051 Uiso 1 1 calc R . .
C29 C 0.46350(18) 0.22586(14) -0.10236(11) 0.0374(5) Uani 1 1 d . . .
H29 H 0.4240 0.2726 -0.1195 0.045 Uiso 1 1 calc R . .
C30 C 0.52401(17) 0.22536(12) -0.03393(10) 0.0316(4) Uani 1 1 d . . .
H30 H 0.5262 0.2722 -0.0049 0.038 Uiso 1 1 calc R . .
C31 C 1.02234(15) 0.15433(10) 0.00699(9) 0.0229(3) Uani 1 1 d . . .
C32 C 0.97539(17) 0.16194(11) -0.06506(10) 0.0289(4) Uani 1 1 d . . .
H32 H 0.8967 0.1695 -0.0757 0.035 Uiso 1 1 calc R . .
C33 C 1.04223(19) 0.15861(12) -0.12105(10) 0.0336(4) Uani 1 1 d . . .
H33 H 1.0089 0.1620 -0.1697 0.040 Uiso 1 1 calc R . .
C34 C 1.15725(19) 0.15032(12) -0.10614(11) 0.0347(5) Uani 1 1 d . . .
H34 H 1.2031 0.1491 -0.1445 0.042 Uiso 1 1 calc R . .
C35 C 1.20531(17) 0.14389(12) -0.03554(11) 0.0316(4) Uani 1 1 d . . .
H35 H 1.2844 0.1385 -0.0252 0.038 Uiso 1 1 calc R . .
C36 C 1.13790(16) 0.14529(11) 0.02063(10) 0.0265(4) Uani 1 1 d . . .
H36 H 1.1716 0.1400 0.0691 0.032 Uiso 1 1 calc R . .
C37 C 1.01886(14) 0.12525(10) 0.15834(9) 0.0223(3) Uani 1 1 d . . .
C38 C 1.04531(15) 0.17856(11) 0.21517(9) 0.0262(4) Uani 1 1 d . . .
H38 H 1.0173 0.2317 0.2113 0.031 Uiso 1 1 calc R . .
C39 C 1.11220(16) 0.15509(13) 0.27755(10) 0.0306(4) Uani 1 1 d . . .
H39 H 1.1310 0.1925 0.3154 0.037 Uiso 1 1 calc R . .
C40 C 1.15129(17) 0.07738(13) 0.28462(10) 0.0339(4) Uani 1 1 d . . .
H40 H 1.1951 0.0609 0.3278 0.041 Uiso 1 1 calc R . .
C41 C 1.12648(18) 0.02389(13) 0.22871(11) 0.0364(5) Uani 1 1 d . . .
H41 H 1.1535 -0.0295 0.2334 0.044 Uiso 1 1 calc R . .
C42 C 1.06199(17) 0.04775(11) 0.16550(10) 0.0300(4) Uani 1 1 d . . .
H42 H 1.0472 0.0109 0.1268 0.036 Uiso 1 1 calc R . .

loop_
_atom_site_aniso_label
_atom_site_aniso_U_11
_atom_site_aniso_U_22
_atom_site_aniso_U_33
_atom_site_aniso_U_23
_atom_site_aniso_U_13
_atom_site_aniso_U_12
Ru1 0.02062(7) 0.01563(6) 0.01772(6) 0.00016(5) 0.00013(4) -0.00072(5)
P1 0.0225(2) 0.0191(2) 0.0216(2) 0.00067(16) 0.00040(16) -0.00268(17)
P2 0.0230(2) 0.0166(2) 0.02013(19) -0.00080(16) 0.00138(16) -0.00071(16)
O1 0.0532(10) 0.0498(9) 0.0239(7) 0.0100(6) 0.0031(6) 0.0046(8)
N1 0.0284(8) 0.0197(7) 0.0268(7) -0.0035(6) 0.0010(6) -0.0047(6)
N2 0.0292(8) 0.0191(7) 0.0203(7) -0.0021(6) -0.0001(6) -0.0004(6)
C1 0.0266(9) 0.0235(9) 0.0232(8) -0.0014(7) 0.0002(7) -0.0001(7)
C2 0.0250(8) 0.0180(8) 0.0199(8) 0.0016(6) -0.0019(6) -0.0001(7)
C3 0.0363(11) 0.0216(9) 0.0360(10) -0.0070(8) -0.0003(8) -0.0090(8)
C4 0.0389(11) 0.0206(9) 0.0275(9) -0.0055(7) 0.0000(8) -0.0024(8)
C5 0.0238(9) 0.0197(8) 0.0312(9) -0.0004(7) 0.0022(7) -0.0030(7)
C6 0.0305(10) 0.0308(10) 0.0343(10) 0.0060(8) 0.0045(8) 0.0015(8)
C7 0.0419(12) 0.0405(12) 0.0389(11) 0.0062(9) 0.0133(9) 0.0011(10)
C8 0.0313(11) 0.0377(12) 0.0658(15) 0.0070(11) 0.0168(10) 0.0004(9)
C9 0.0240(10) 0.0298(10) 0.0610(14) 0.0018(10) -0.0001(9) -0.0023(8)
C10 0.0284(10) 0.0308(10) 0.0410(11) 0.0030(9) -0.0034(8) -0.0028(8)
C11 0.0297(9) 0.0241(9) 0.0206(8) 0.0004(7) 0.0043(7) 0.0018(7)
C12 0.0244(9) 0.0210(8) 0.0237(8) 0.0007(7) 0.0030(6) 0.0003(7)
C13 0.0309(10) 0.0232(9) 0.0255(9) 0.0010(7) 0.0000(7) 0.0038(7)
C14 0.0317(10) 0.0267(10) 0.0356(10) 0.0035(8) 0.0021(8) 0.0062(8)
C15 0.0347(10) 0.0236(9) 0.0376(10) -0.0020(8) 0.0108(8) 0.0042(8)
C16 0.0383(11) 0.0294(10) 0.0275(9) -0.0037(8) 0.0092(8) 0.0011(8)
C17 0.0289(9) 0.0189(8) 0.0302(9) 0.0023(7) 0.0019(7) -0.0030(7)
C18 0.0285(9) 0.0188(8) 0.0290(9) -0.0041(7) 0.0021(7) -0.0021(7)
C19 0.0272(9) 0.0205(8) 0.0300(9) 0.0050(7) 0.0055(7) -0.0001(7)
C20 0.0385(11) 0.0303(10) 0.0308(10) -0.0032(8) 0.0084(8) -0.0087(9)
C21 0.0540(14) 0.0285(10) 0.0318(10) -0.0004(8) 0.0153(9) -0.0041(9)
C22 0.0411(12) 0.0439(13) 0.0458(13) 0.0169(10) 0.0187(10) 0.0119(10)
C23 0.0258(11) 0.0814(19) 0.0507(14) 0.0244(13) 0.0051(9) -0.0018(12)
C24 0.0297(11) 0.0607(15) 0.0336(11) 0.0146(10) -0.0004(8) -0.0082(10)
C25 0.0234(9) 0.0290(9) 0.0241(8) -0.0017(7) 0.0004(7) -0.0060(7)
C26 0.0464(13) 0.0368(12) 0.0377(11) -0.0098(9) -0.0087(9) -0.0002(10)
C27 0.0561(15) 0.0552(15) 0.0371(12) -0.0193(11) -0.0107(10) -0.0020(12)
C28 0.0374(12) 0.0643(16) 0.0233(9) -0.0032(10) -0.0040(8) -0.0114(11)
C29 0.0329(11) 0.0462(13) 0.0310(10) 0.0084(9) -0.0055(8) -0.0056(9)
C30 0.0335(10) 0.0323(11) 0.0274(9) 0.0018(8) -0.0037(7) -0.0035(8)
C31 0.0296(9) 0.0165(8) 0.0229(8) -0.0024(6) 0.0046(7) -0.0009(7)
C32 0.0347(10) 0.0255(9) 0.0263(9) -0.0006(7) 0.0029(7) 0.0016(8)
C33 0.0507(13) 0.0289(10) 0.0218(8) -0.0017(7) 0.0073(8) -0.0033(9)
C34 0.0480(12) 0.0269(10) 0.0324(10) -0.0042(8) 0.0185(9) -0.0057(9)
C35 0.0316(10) 0.0279(10) 0.0370(10) -0.0045(8) 0.0105(8) -0.0025(8)
C36 0.0293(9) 0.0243(9) 0.0263(9) -0.0018(7) 0.0046(7) -0.0022(7)
C37 0.0228(8) 0.0214(8) 0.0228(8) 0.0029(7) 0.0033(6) -0.0007(7)
C38 0.0262(9) 0.0252(9) 0.0269(9) -0.0002(7) 0.0012(7) 0.0021(7)
C39 0.0279(10) 0.0396(11) 0.0236(8) -0.0034(8) 0.0004(7) 0.0014(8)
C40 0.0292(10) 0.0434(12) 0.0284(9) 0.0109(9) 0.0000(7) 0.0039(9)
C41 0.0377(11) 0.0290(10) 0.0415(11) 0.0099(9) -0.0001(9) 0.0052(9)
C42 0.0340(10) 0.0226(9) 0.0324(9) 0.0004(7) 0.0002(8) 0.0011(8)

loop_
_atom_type_symbol
_atom_type_description
_atom_type_scat_dispersion_real
_atom_type_scat_dispersion_imag
_atom_type_scat_source
C C 0.0033 0.0016 'International Tables Vol C Tables 4.2.6.8 and 6.1.1.4'
H H 0.0000 0.0000 'International Tables Vol C Tables 4.2.6.8 and 6.1.1.4'
N N 0.0061 0.0033 'International Tables Vol C Tables 4.2.6.8 and 6.1.1.4'
O O 0.0106 0.0060 'International Tables Vol C Tables 4.2.6.8 and 6.1.1.4'
P P 0.1023 0.0942 'International Tables Vol C Tables 4.2.6.8 and 6.1.1.4'
Ru Ru -1.2594 0.8363 'International Tables Vol C Tables 4.2.6.8 and 6.1.1.4'

loop_
_geom_angle_atom_site_label_1
_geom_angle_atom_site_label_2
_geom_angle_atom_site_label_3
_geom_angle
_geom_angle_site_symmetry_1
_geom_angle_site_symmetry_3
_geom_angle_publ_flag
C1 Ru1 C2 95.36(7) . . ?
C1 Ru1 C12 94.14(7) . . ?
C2 Ru1 C12 76.41(7) . . ?
C1 Ru1 P1 100.35(6) . . ?
C2 Ru1 P1 160.20(5) . . ?
C12 Ru1 P1 90.42(5) . . ?
C1 Ru1 P2 97.09(6) . . ?
C2 Ru1 P2 105.77(5) . . ?
C12 Ru1 P2 168.28(5) . . ?
P1 Ru1 P2 84.277(17) . . ?
C1 Ru1 H1 179.2(9) . . ?
C2 Ru1 H1 83.8(8) . . ?
C12 Ru1 H1 85.8(8) . . ?
P1 Ru1 H1 80.5(8) . . ?
P2 Ru1 H1 83.0(8) . . ?
C25 P1 C17 104.80(9) . . ?
C25 P1 C19 103.43(8) . . ?
C17 P1 C19 101.10(8) . . ?
C25 P1 Ru1 117.81(6) . . ?
C17 P1 Ru1 108.83(6) . . ?
C19 P1 Ru1 118.83(6) . . ?
C37 P2 C31 102.17(8) . . ?
C37 P2 C18 102.28(8) . . ?
C31 P2 C18 98.48(8) . . ?
C37 P2 Ru1 118.54(6) . . ?
C31 P2 Ru1 123.88(6) . . ?
C18 P2 Ru1 107.82(6) . . ?
C2 N1 C3 110.47(15) . . ?
C2 N1 C5 124.78(14) . . ?
C3 N1 C5 124.56(15) . . ?
C2 N2 C4 111.43(15) . . ?
C2 N2 C11 117.62(14) . . ?
C4 N2 C11 130.93(15) . . ?
O1 C1 Ru1 179.06(17) . . ?
N1 C2 N2 104.24(14) . . ?
N1 C2 Ru1 140.66(13) . . ?
N2 C2 Ru1 115.06(12) . . ?
C4 C3 N1 107.24(16) . . ?
C4 C3 H3 126.4 . . ?
N1 C3 H3 126.4 . . ?
C3 C4 N2 106.61(16) . . ?
C3 C4 H4 126.7 . . ?
N2 C4 H4 126.7 . . ?
N1 C5 C6 110.40(15) . . ?
N1 C5 C10 111.63(15) . . ?
C6 C5 C10 111.70(15) . . ?
N1 C5 H5 107.6 . . ?
C6 C5 H5 107.6 . . ?
C10 C5 H5 107.6 . . ?
C5 C6 C7 110.85(16) . . ?
C5 C6 H6A 109.5 . . ?
C7 C6 H6A 109.5 . . ?
C5 C6 H6B 109.5 . . ?
C7 C6 H6B 109.5 . . ?
H6A C6 H6B 108.1 . . ?
C8 C7 C6 110.62(19) . . ?
C8 C7 H7A 109.5 . . ?
C6 C7 H7A 109.5 . . ?
C8 C7 H7B 109.5 . . ?
C6 C7 H7B 109.5 . . ?
H7A C7 H7B 108.1 . . ?
C9 C8 C7 111.00(17) . . ?
C9 C8 H8A 109.4 . . ?
C7 C8 H8A 109.4 . . ?
C9 C8 H8B 109.4 . . ?
C7 C8 H8B 109.4 . . ?
H8A C8 H8B 108.0 . . ?
C8 C9 C10 111.46(17) . . ?
C8 C9 H9A 109.3 . . ?
C10 C9 H9A 109.3 . . ?
C8 C9 H9B 109.3 . . ?
C10 C9 H9B 109.3 . . ?
H9A C9 H9B 108.0 . . ?
C9 C10 C5 111.00(17) . . ?
C9 C10 H10A 109.4 . . ?
C5 C10 H10A 109.4 . . ?
C9 C10 H10B 109.4 . . ?
C5 C10 H10B 109.4 . . ?
H10A C10 H10B 108.0 . . ?
N2 C11 C16 112.79(15) . . ?
N2 C11 C12 105.06(13) . . ?
C16 C11 C12 115.70(15) . . ?
N2 C11 H11 107.6 . . ?
C16 C11 H11 107.6 . . ?
C12 C11 H11 107.6 . . ?
C11 C12 C13 109.14(14) . . ?
C11 C12 Ru1 104.83(11) . . ?
C13 C12 Ru1 116.35(12) . . ?
C11 C12 H12 108.8 . . ?
C13 C12 H12 108.8 . . ?
Ru1 C12 H12 108.8 . . ?
C14 C13 C12 112.85(15) . . ?
C14 C13 H13A 109.0 . . ?
C12 C13 H13A 109.0 . . ?
C14 C13 H13B 109.0 . . ?
C12 C13 H13B 109.0 . . ?
H13A C13 H13B 107.8 . . ?
C15 C14 C13 110.34(16) . . ?
C15 C14 H14A 109.6 . . ?
C13 C14 H14A 109.6 . . ?
C15 C14 H14B 109.6 . . ?
C13 C14 H14B 109.6 . . ?
H14A C14 H14B 108.1 . . ?
C16 C15 C14 109.89(16) . . ?
C16 C15 H15A 109.7 . . ?
C14 C15 H15A 109.7 . . ?
C16 C15 H15B 109.7 . . ?
C14 C15 H15B 109.7 . . ?
H15A C15 H15B 108.2 . . ?
C15 C16 C11 113.43(15) . . ?
C15 C16 H16A 108.9 . . ?
C11 C16 H16A 108.9 . . ?
C15 C16 H16B 108.9 . . ?
C11 C16 H16B 108.9 . . ?
H16A C16 H16B 107.7 . . ?
C18 C17 P1 108.79(12) . . ?
C18 C17 H17A 109.9 . . ?
P1 C17 H17A 109.9 . . ?
C18 C17 H17B 109.9 . . ?
P1 C17 H17B 109.9 . . ?
H17A C17 H17B 108.3 . . ?
C17 C18 P2 109.18(12) . . ?
C17 C18 H18A 109.8 . . ?
P2 C18 H18A 109.8 . . ?
C17 C18 H18B 109.8 . . ?
P2 C18 H18B 109.8 . . ?
H18A C18 H18B 108.3 . . ?
C24 C19 C20 117.94(18) . . ?
C24 C19 P1 123.63(15) . . ?
C20 C19 P1 118.41(14) . . ?
C21 C20 C19 120.96(19) . . ?
C21 C20 H20 119.5 . . ?
C19 C20 H20 119.5 . . ?
C22 C21 C20 120.1(2) . . ?
C22 C21 H21 119.9 . . ?
C20 C21 H21 119.9 . . ?
C23 C22 C21 119.8(2) . . ?
C23 C22 H22 120.1 . . ?
C21 C22 H22 120.1 . . ?
C22 C23 C24 120.5(2) . . ?
C22 C23 H23 119.8 . . ?
C24 C23 H23 119.8 . . ?
C19 C24 C23 120.7(2) . . ?
C19 C24 H24 119.7 . . ?
C23 C24 H24 119.7 . . ?
C26 C25 C30 118.65(17) . . ?
C26 C25 P1 123.82(15) . . ?
C30 C25 P1 117.36(14) . . ?
C25 C26 C27 120.3(2) . . ?
C25 C26 H26 119.8 . . ?
C27 C26 H26 119.8 . . ?
C28 C27 C26 120.2(2) . . ?
C28 C27 H27 119.9 . . ?
C26 C27 H27 119.9 . . ?
C29 C28 C27 119.99(19) . . ?
C29 C28 H28 120.0 . . ?
C27 C28 H28 120.0 . . ?
C28 C29 C30 119.9(2) . . ?
C28 C29 H29 120.1 . . ?
C30 C29 H29 120.1 . . ?
C25 C30 C29 120.91(19) . . ?
C25 C30 H30 119.5 . . ?
C29 C30 H30 119.5 . . ?
C36 C31 C32 118.00(17) . . ?
C36 C31 P2 123.96(13) . . ?
C32 C31 P2 118.04(14) . . ?
C33 C32 C31 120.86(19) . . ?
C33 C32 H32 119.6 . . ?
C31 C32 H32 119.6 . . ?
C34 C33 C32 120.11(18) . . ?
C34 C33 H33 119.9 . . ?
C32 C33 H33 119.9 . . ?
C35 C34 C33 119.92(18) . . ?
C35 C34 H34 120.0 . . ?
C33 C34 H34 120.0 . . ?
C34 C35 C36 119.97(19) . . ?
C34 C35 H35 120.0 . . ?
C36 C35 H35 120.0 . . ?
C31 C36 C35 121.11(17) . . ?
C31 C36 H36 119.4 . . ?
C35 C36 H36 119.4 . . ?
C38 C37 C42 118.12(16) . . ?
C38 C37 P2 119.05(13) . . ?
C42 C37 P2 122.82(14) . . ?
C39 C38 C37 120.96(17) . . ?
C39 C38 H38 119.5 . . ?
C37 C38 H38 119.5 . . ?
C40 C39 C38 120.10(18) . . ?
C40 C39 H39 119.9 . . ?
C38 C39 H39 119.9 . . ?
C41 C40 C39 119.71(18) . . ?
C41 C40 H40 120.1 . . ?
C39 C40 H40 120.1 . . ?
C40 C41 C42 120.31(19) . . ?
C40 C41 H41 119.8 . . ?
C42 C41 H41 119.8 . . ?
C41 C42 C37 120.74(18) . . ?
C41 C42 H42 119.6 . . ?
C37 C42 H42 119.6 . . ?

loop_
_geom_bond_atom_site_label_1
_geom_bond_atom_site_label_2
_geom_bond_distance
_geom_bond_site_symmetry_2
_geom_bond_publ_flag
Ru1 C1 1.8947(17) . ?
Ru1 C2 2.0770(17) . ?
Ru1 C12 2.1996(17) . ?
Ru1 P1 2.2889(5) . ?
Ru1 P2 2.3356(5) . ?
Ru1 H1 1.608(5) . ?
P1 C25 1.8301(18) . ?
P1 C17 1.8400(18) . ?
P1 C19 1.8406(19) . ?
P2 C37 1.8397(17) . ?
P2 C31 1.8429(18) . ?
P2 C18 1.8606(18) . ?
O1 C1 1.155(2) . ?
N1 C2 1.358(2) . ?
N1 C3 1.394(2) . ?
N1 C5 1.465(2) . ?
N2 C2 1.363(2) . ?
N2 C4 1.379(2) . ?
N2 C11 1.470(2) . ?
C3 C4 1.340(3) . ?
C3 H3 0.9500 . ?
C4 H4 0.9500 . ?
C5 C6 1.525(3) . ?
C5 C10 1.527(3) . ?
C5 H5 1.0000 . ?
C6 C7 1.528(3) . ?
C6 H6A 0.9900 . ?
C6 H6B 0.9900 . ?
C7 C8 1.525(3) . ?
C7 H7A 0.9900 . ?
C7 H7B 0.9900 . ?
C8 C9 1.517(3) . ?
C8 H8A 0.9900 . ?
C8 H8B 0.9900 . ?
C9 C10 1.525(3) . ?
C9 H9A 0.9900 . ?
C9 H9B 0.9900 . ?
C10 H10A 0.9900 . ?
C10 H10B 0.9900 . ?
C11 C16 1.528(3) . ?
C11 C12 1.530(2) . ?
C11 H11 1.0000 . ?
C12 C13 1.536(2) . ?
C12 H12 1.0000 . ?
C13 C14 1.535(3) . ?
C13 H13A 0.9900 . ?
C13 H13B 0.9900 . ?
C14 C15 1.524(3) . ?
C14 H14A 0.9900 . ?
C14 H14B 0.9900 . ?
C15 C16 1.518(3) . ?
C15 H15A 0.9900 . ?
C15 H15B 0.9900 . ?
C16 H16A 0.9900 . ?
C16 H16B 0.9900 . ?
C17 C18 1.523(3) . ?
C17 H17A 0.9900 . ?
C17 H17B 0.9900 . ?
C18 H18A 0.9900 . ?
C18 H18B 0.9900 . ?
C19 C24 1.377(3) . ?
C19 C20 1.403(3) . ?
C20 C21 1.386(3) . ?
C20 H20 0.9500 . ?
C21 C22 1.374(3) . ?
C21 H21 0.9500 . ?
C22 C23 1.368(3) . ?
C22 H22 0.9500 . ?
C23 C24 1.402(3) . ?
C23 H23 0.9500 . ?
C24 H24 0.9500 . ?
C25 C26 1.385(3) . ?
C25 C30 1.387(3) . ?
C26 C27 1.399(3) . ?
C26 H26 0.9500 . ?
C27 C28 1.375(4) . ?
C27 H27 0.9500 . ?
C28 C29 1.375(3) . ?
C28 H28 0.9500 . ?
C29 C30 1.393(3) . ?
C29 H29 0.9500 . ?
C30 H30 0.9500 . ?
C31 C36 1.388(3) . ?
C31 C32 1.401(2) . ?
C32 C33 1.387(3) . ?
C32 H32 0.9500 . ?
C33 C34 1.383(3) . ?
C33 H33 0.9500 . ?
C34 C35 1.378(3) . ?
C34 H34 0.9500 . ?
C35 C36 1.393(3) . ?
C35 H35 0.9500 . ?
C36 H36 0.9500 . ?
C37 C38 1.392(2) . ?
C37 C42 1.395(3) . ?
C38 C39 1.391(2) . ?
C38 H38 0.9500 . ?
C39 C40 1.382(3) . ?
C39 H39 0.9500 . ?
C40 C41 1.379(3) . ?
C40 H40 0.9500 . ?
C41 C42 1.391(3) . ?
C41 H41 0.9500 . ?
C42 H42 0.9500 . ?

loop_
_geom_torsion_atom_site_label_1
_geom_torsion_atom_site_label_2
_geom_torsion_atom_site_label_3
_geom_torsion_atom_site_label_4
_geom_torsion
_geom_torsion_site_symmetry_1
_geom_torsion_site_symmetry_2
_geom_torsion_site_symmetry_3
_geom_torsion_site_symmetry_4
_geom_torsion_publ_flag
C1 Ru1 P1 C25 -7.58(9) . . . . ?
C2 Ru1 P1 C25 134.36(15) . . . . ?
C12 Ru1 P1 C25 86.70(8) . . . . ?
P2 Ru1 P1 C25 -103.78(7) . . . . ?
C1 Ru1 P1 C17 111.43(8) . . . . ?
C2 Ru1 P1 C17 -106.62(15) . . . . ?
C12 Ru1 P1 C17 -154.29(8) . . . . ?
P2 Ru1 P1 C17 15.24(6) . . . . ?
C1 Ru1 P1 C19 -133.75(9) . . . . ?
C2 Ru1 P1 C19 8.20(16) . . . . ?
C12 Ru1 P1 C19 -39.46(8) . . . . ?
P2 Ru1 P1 C19 130.06(7) . . . . ?
C1 Ru1 P2 C37 153.50(8) . . . . ?
C2 Ru1 P2 C37 55.86(8) . . . . ?
C12 Ru1 P2 C37 -43.3(2) . . . . ?
P1 Ru1 P2 C37 -106.75(7) . . . . ?
C1 Ru1 P2 C31 22.64(9) . . . . ?
C2 Ru1 P2 C31 -75.00(8) . . . . ?
C12 Ru1 P2 C31 -174.1(2) . . . . ?
P1 Ru1 P2 C31 122.40(7) . . . . ?
C1 Ru1 P2 C18 -91.09(8) . . . . ?
C2 Ru1 P2 C18 171.28(8) . . . . ?
C12 Ru1 P2 C18 72.1(2) . . . . ?
P1 Ru1 P2 C18 8.67(6) . . . . ?
C2 Ru1 C1 O1 84(12) . . . . ?
C12 Ru1 C1 O1 161(12) . . . . ?
P1 Ru1 C1 O1 -108(12) . . . . ?
P2 Ru1 C1 O1 -23(12) . . . . ?
C3 N1 C2 N2 -1.39(19) . . . . ?
C5 N1 C2 N2 -176.51(15) . . . . ?
C3 N1 C2 Ru1 175.96(15) . . . . ?
C5 N1 C2 Ru1 0.8(3) . . . . ?
C4 N2 C2 N1 0.93(19) . . . . ?
C11 N2 C2 N1 -177.50(14) . . . . ?
C4 N2 C2 Ru1 -177.22(11) . . . . ?
C11 N2 C2 Ru1 4.36(19) . . . . ?
C1 Ru1 C2 N1 -65.1(2) . . . . ?
C12 Ru1 C2 N1 -158.1(2) . . . . ?
P1 Ru1 C2 N1 152.38(13) . . . . ?
P2 Ru1 C2 N1 33.8(2) . . . . ?
C1 Ru1 C2 N2 112.02(13) . . . . ?
C12 Ru1 C2 N2 19.05(12) . . . . ?
P1 Ru1 C2 N2 -30.5(2) . . . . ?
P2 Ru1 C2 N2 -149.04(11) . . . . ?
C2 N1 C3 C4 1.4(2) . . . . ?
C5 N1 C3 C4 176.51(16) . . . . ?
N1 C3 C4 N2 -0.7(2) . . . . ?
C2 N2 C4 C3 -0.1(2) . . . . ?
C11 N2 C4 C3 178.04(17) . . . . ?
C2 N1 C5 C6 97.97(19) . . . . ?
C3 N1 C5 C6 -76.5(2) . . . . ?
C2 N1 C5 C10 -137.14(17) . . . . ?
C3 N1 C5 C10 48.4(2) . . . . ?
N1 C5 C6 C7 -179.81(16) . . . . ?
C10 C5 C6 C7 55.3(2) . . . . ?
C5 C6 C7 C8 -56.3(2) . . . . ?
C6 C7 C8 C9 57.0(2) . . . . ?
C7 C8 C9 C10 -56.5(2) . . . . ?
C8 C9 C10 C5 54.9(2) . . . . ?
N1 C5 C10 C9 -178.54(16) . . . . ?
C6 C5 C10 C9 -54.4(2) . . . . ?
C2 N2 C11 C16 -162.86(15) . . . . ?
C4 N2 C11 C16 19.1(3) . . . . ?
C2 N2 C11 C12 -35.98(19) . . . . ?
C4 N2 C11 C12 145.96(17) . . . . ?
N2 C11 C12 C13 -78.00(17) . . . . ?
C16 C11 C12 C13 47.1(2) . . . . ?
N2 C11 C12 Ru1 47.31(14) . . . . ?
C16 C11 C12 Ru1 172.39(13) . . . . ?
C1 Ru1 C12 C11 -130.92(12) . . . . ?
C2 Ru1 C12 C11 -36.40(11) . . . . ?
P1 Ru1 C12 C11 128.68(11) . . . . ?
P2 Ru1 C12 C11 65.8(3) . . . . ?
C1 Ru1 C12 C13 -10.27(14) . . . . ?
C2 Ru1 C12 C13 84.25(13) . . . . ?
P1 Ru1 C12 C13 -110.68(13) . . . . ?
P2 Ru1 C12 C13 -173.59(16) . . . . ?
C11 C12 C13 C14 -52.9(2) . . . . ?
Ru1 C12 C13 C14 -171.18(12) . . . . ?
C12 C13 C14 C15 60.2(2) . . . . ?
C13 C14 C15 C16 -57.9(2) . . . . ?
C14 C15 C16 C11 52.3(2) . . . . ?
N2 C11 C16 C15 72.4(2) . . . . ?
C12 C11 C16 C15 -48.6(2) . . . . ?
C25 P1 C17 C18 84.53(13) . . . . ?
C19 P1 C17 C18 -168.22(12) . . . . ?
Ru1 P1 C17 C18 -42.34(13) . . . . ?
P1 C17 C18 P2 50.02(14) . . . . ?
C37 P2 C18 C17 89.02(13) . . . . ?
C31 P2 C18 C17 -166.47(12) . . . . ?
Ru1 P2 C18 C17 -36.68(13) . . . . ?
C25 P1 C19 C24 11.7(2) . . . . ?
C17 P1 C19 C24 -96.60(19) . . . . ?
Ru1 P1 C19 C24 144.49(16) . . . . ?
C25 P1 C19 C20 -170.11(15) . . . . ?
C17 P1 C19 C20 81.56(16) . . . . ?
Ru1 P1 C19 C20 -37.34(17) . . . . ?
C24 C19 C20 C21 -0.4(3) . . . . ?
P1 C19 C20 C21 -178.71(16) . . . . ?
C19 C20 C21 C22 -1.0(3) . . . . ?
C20 C21 C22 C23 1.7(3) . . . . ?
C21 C22 C23 C24 -1.1(4) . . . . ?
C20 C19 C24 C23 1.1(3) . . . . ?
P1 C19 C24 C23 179.28(19) . . . . ?
C22 C23 C24 C19 -0.4(4) . . . . ?
C17 P1 C25 C26 -0.5(2) . . . . ?
C19 P1 C25 C26 -105.98(19) . . . . ?
Ru1 P1 C25 C26 120.66(17) . . . . ?
C17 P1 C25 C30 -175.71(15) . . . . ?
C19 P1 C25 C30 78.76(16) . . . . ?
Ru1 P1 C25 C30 -54.59(17) . . . . ?
C30 C25 C26 C27 2.3(3) . . . . ?
P1 C25 C26 C27 -172.94(19) . . . . ?
C25 C26 C27 C28 -1.1(4) . . . . ?
C26 C27 C28 C29 -1.0(4) . . . . ?
C27 C28 C29 C30 2.0(3) . . . . ?
C26 C25 C30 C29 -1.3(3) . . . . ?
P1 C25 C30 C29 174.19(16) . . . . ?
C28 C29 C30 C25 -0.8(3) . . . . ?
C37 P2 C31 C36 -12.88(17) . . . . ?
C18 P2 C31 C36 -117.49(16) . . . . ?
Ru1 P2 C31 C36 124.30(14) . . . . ?
C37 P2 C31 C32 168.40(14) . . . . ?
C18 P2 C31 C32 63.79(15) . . . . ?
Ru1 P2 C31 C32 -54.42(16) . . . . ?
C36 C31 C32 C33 1.5(3) . . . . ?
P2 C31 C32 C33 -179.69(15) . . . . ?
C31 C32 C33 C34 -2.2(3) . . . . ?
C32 C33 C34 C35 1.2(3) . . . . ?
C33 C34 C35 C36 0.4(3) . . . . ?
C32 C31 C36 C35 0.1(3) . . . . ?
P2 C31 C36 C35 -178.66(14) . . . . ?
C34 C35 C36 C31 -1.0(3) . . . . ?
C31 P2 C37 C38 115.23(15) . . . . ?
C18 P2 C37 C38 -143.16(15) . . . . ?
Ru1 P2 C37 C38 -24.80(17) . . . . ?
C31 P2 C37 C42 -65.78(17) . . . . ?
C18 P2 C37 C42 35.84(17) . . . . ?
Ru1 P2 C37 C42 154.19(14) . . . . ?
C42 C37 C38 C39 -0.4(3) . . . . ?
P2 C37 C38 C39 178.60(14) . . . . ?
C37 C38 C39 C40 -1.6(3) . . . . ?
C38 C39 C40 C41 1.9(3) . . . . ?
C39 C40 C41 C42 -0.3(3) . . . . ?
C40 C41 C42 C37 -1.8(3) . . . . ?
C38 C37 C42 C41 2.1(3) . . . . ?
P2 C37 C42 C41 -176.90(15) . . . . ?
